data_1559255
loop_
_publ_author_name
'Chevalier, Aline'
'Osypenko, Artem'
'Lehn, Jean-Marie'
'Meyer, Daniel'

_publ_section_title
;
 Phase transfer of metal cations by induced dynamic carrier agents:
 biphasic extraction based on dynamic covalent chemistry
;
_journal_name_full 'Chemical Science'
_journal_paper_doi 10.1039/D0SC04098C
_journal_year 2020
_chemical_formula_moiety 'C16 H17 Cu N6 O2, N O3'
_chemical_formula_sum 'C16 H17 Cu N7 O5'
_chemical_formula_weight 450.90
_space_group_crystal_system monoclinic
_space_group_IT_number 14
_space_group_name_Hall '-P 2ybc'
_space_group_name_H-M_alt 'P 1 21/c 1'
_atom_sites_solution_hydrogens mixed
_atom_sites_solution_primary direct
_atom_sites_solution_secondary difmap
_audit_creation_method SHELXL-2014/7
_audit_update_record
;
2020-07-08 deposited with the CCDC.	2020-09-28 downloaded from the CCDC.
;
_cell_angle_alpha 90
_cell_angle_beta 100.3220(10)
_cell_angle_gamma 90
_cell_formula_units_Z 4
_cell_length_a 8.4150(3)
_cell_length_b 13.2916(5)
_cell_length_c 16.6694(5)
_cell_measurement_reflns_used 9906
_cell_measurement_temperature 120(2)
_cell_measurement_theta_max 29.01
_cell_measurement_theta_min 2.46
_cell_volume 1834.28(11)
_computing_cell_refinement 'Bruker SAINT'
_computing_data_collection 'Bruker APEX3'
_computing_data_reduction 'Bruker SAINT'
_computing_molecular_graphics 'Bruker SHELXTL'
_computing_publication_material 'Bruker SHELXTL'
_computing_structure_refinement 'SHELXL-2014/7 (Sheldrick, 2014)'
_computing_structure_solution 'SHELXT 2014/5 (Sheldrick, 2014)'
_diffrn_ambient_temperature 120(2)
_diffrn_measured_fraction_theta_full 1.000
_diffrn_measured_fraction_theta_max 1.000
_diffrn_measurement_device_type 'Bruker PHOTON-III CPAD'
_diffrn_measurement_method '\f and \w shuterless scans'
_diffrn_radiation_type MoK\a
_diffrn_radiation_wavelength 0.71073
_diffrn_reflns_av_R_equivalents 0.0458
_diffrn_reflns_av_unetI/netI 0.0290
_diffrn_reflns_Laue_measured_fraction_full 1.000
_diffrn_reflns_Laue_measured_fraction_max 1.000
_diffrn_reflns_limit_h_max 11
_diffrn_reflns_limit_h_min -11
_diffrn_reflns_limit_k_max 18
_diffrn_reflns_limit_k_min -18
_diffrn_reflns_limit_l_max 22
_diffrn_reflns_limit_l_min -19
_diffrn_reflns_number 28986
_diffrn_reflns_point_group_measured_fraction_full 1.000
_diffrn_reflns_point_group_measured_fraction_max 1.000
_diffrn_reflns_theta_full 25.242
_diffrn_reflns_theta_max 29.025
_diffrn_reflns_theta_min 1.972
_diffrn_source 'Mo-ImuS 3.0 microfocus tube'
_exptl_absorpt_coefficient_mu 1.237
_exptl_absorpt_correction_T_max 0.7458
_exptl_absorpt_correction_T_min 0.6637
_exptl_absorpt_correction_type multi-scan
_exptl_absorpt_process_details sadabs
_exptl_crystal_colour green
_exptl_crystal_density_diffrn 1.633
_exptl_crystal_description plate
_exptl_crystal_F_000 924
_exptl_crystal_size_max 0.100
_exptl_crystal_size_mid 0.080
_exptl_crystal_size_min 0.060
_refine_diff_density_max 0.449
_refine_diff_density_min -0.472
_refine_diff_density_rms 0.069
_refine_ls_extinction_method none
_refine_ls_goodness_of_fit_ref 1.034
_refine_ls_hydrogen_treatment mixed
_refine_ls_matrix_type full
_refine_ls_number_parameters 268
_refine_ls_number_reflns 4897
_refine_ls_number_restraints 0
_refine_ls_restrained_S_all 1.034
_refine_ls_R_factor_all 0.0413
_refine_ls_R_factor_gt 0.0294
_refine_ls_shift/su_max 0.002
_refine_ls_shift/su_mean 0.000
_refine_ls_structure_factor_coef Fsqd
_refine_ls_weighting_details 'w=1/[\s^2^(Fo^2^)+(0.0284P)^2^+1.4662P] where P=(Fo^2^+2Fc^2^)/3'
_refine_ls_weighting_scheme calc
_refine_ls_wR_factor_gt 0.0665
_refine_ls_wR_factor_ref 0.0725
_reflns_Friedel_coverage 0.000
_reflns_number_gt 4099
_reflns_number_total 4897
_reflns_threshold_expression 'I > 2\s(I)'
_cod_data_source_file d0sc04098c2.cif
_cod_data_source_block jmlac190410
_cod_original_sg_symbol_H-M 'P 21/c'
_cod_database_code 1559255
_shelx_shelxl_version_number 2014/7
_shelx_space_group_comment
;
The symmetry employed for this shelxl refinement is uniquely defined
by the following loop, which should always be used as a source of
symmetry information in preference to the above space-group names.
They are only intended as comments.
;
_shelx_estimated_absorpt_t_min 0.886
_shelx_estimated_absorpt_t_max 0.929

loop_
_space_group_symop_operation_xyz
'x, y, z'
'-x, y+1/2, -z+1/2'
'-x, -y, -z'
'x, -y-1/2, z-1/2'

loop_
_atom_site_label
_atom_site_type_symbol
_atom_site_fract_x
_atom_site_fract_y
_atom_site_fract_z
_atom_site_U_iso_or_equiv
_atom_site_adp_type
_atom_site_occupancy
_atom_site_site_symmetry_order
_atom_site_calc_flag
_atom_site_refinement_flags_posn
_atom_site_refinement_flags_adp
_atom_site_refinement_flags_occupancy
_atom_site_disorder_assembly
_atom_site_disorder_group
C1 C 0.4764(2) 0.85332(13) 0.44070(10) 0.0141(3) Uani 1 1 d . . . . .
C2 C 0.6245(2) 0.89949(13) 0.44398(10) 0.0173(3) Uani 1 1 d . . . . .
H2 H 0.6567 0.9234 0.3956 0.021 Uiso 1 1 calc R U . . .
C3 C 0.7256(2) 0.91045(13) 0.51908(11) 0.0184(3) Uani 1 1 d . . . . .
H3 H 0.8278 0.9422 0.5230 0.022 Uiso 1 1 calc R U . . .
C4 C 0.6749(2) 0.87429(14) 0.58801(10) 0.0185(3) Uani 1 1 d . . . . .
H4 H 0.7427 0.8799 0.6399 0.022 Uiso 1 1 calc R U . . .
C5 C 0.5231(2) 0.82945(13) 0.58057(10) 0.0173(3) Uani 1 1 d . . . . .
H5 H 0.4884 0.8055 0.6283 0.021 Uiso 1 1 calc R U . . .
C6 C 0.3597(2) 0.84157(13) 0.36512(10) 0.0161(3) Uani 1 1 d . . . . .
H6 H 0.3848 0.8560 0.3130 0.019 Uiso 1 1 calc R U . . .
C7 C -0.0379(2) 0.77641(12) 0.34409(10) 0.0141(3) Uani 1 1 d . . . . .
C8 C -0.1940(2) 0.76852(14) 0.28558(11) 0.0189(3) Uani 1 1 d . . . . .
H8A H -0.2472 0.7049 0.2945 0.028 Uiso 1 1 calc R U . . .
H8B H -0.1732 0.7706 0.2296 0.028 Uiso 1 1 calc R U . . .
H8C H -0.2642 0.8249 0.2942 0.028 Uiso 1 1 calc R U . . .
C9 C 0.2065(2) 0.55457(13) 0.54387(10) 0.0151(3) Uani 1 1 d . . . . .
C10 C 0.2077(2) 0.45098(14) 0.55297(10) 0.0191(3) Uani 1 1 d . . . . .
H10 H 0.1772 0.4209 0.5996 0.023 Uiso 1 1 calc R U . . .
C11 C 0.2545(2) 0.39207(14) 0.49236(11) 0.0220(4) Uani 1 1 d . . . . .
H11 H 0.2551 0.3208 0.4964 0.026 Uiso 1 1 calc R U . . .
C12 C 0.3002(2) 0.43893(14) 0.42603(11) 0.0222(4) Uani 1 1 d . . . . .
H12 H 0.3355 0.4005 0.3845 0.027 Uiso 1 1 calc R U . . .
C13 C 0.2935(2) 0.54361(14) 0.42107(10) 0.0196(3) Uani 1 1 d . . . . .
H13 H 0.3239 0.5754 0.3750 0.023 Uiso 1 1 calc R U . . .
C14 C 0.1620(2) 0.62107(13) 0.60636(10) 0.0161(3) Uani 1 1 d . . . . .
H14 H 0.1397 0.5945 0.6561 0.019 Uiso 1 1 calc R U . . .
C15 C 0.1117(2) 0.87910(13) 0.63603(10) 0.0147(3) Uani 1 1 d . . . . .
C16 C 0.0792(2) 0.94457(14) 0.70441(11) 0.0196(3) Uani 1 1 d . . . . .
H16A H 0.1784 0.9800 0.7286 0.029 Uiso 1 1 calc R U . . .
H16B H 0.0426 0.9028 0.7460 0.029 Uiso 1 1 calc R U . . .
H16C H -0.0048 0.9937 0.6834 0.029 Uiso 1 1 calc R U . . .
N1 N 0.42551(17) 0.81909(11) 0.50894(8) 0.0137(3) Uani 1 1 d . . . . .
N2 N 0.22081(17) 0.81022(11) 0.37503(8) 0.0133(3) Uani 1 1 d . . . . .
N3 N 0.09184(17) 0.79963(11) 0.31188(8) 0.0147(3) Uani 1 1 d . . . . .
N4 N 0.24650(18) 0.60113(11) 0.47804(8) 0.0161(3) Uani 1 1 d . . . . .
N5 N 0.15389(17) 0.71579(11) 0.59237(8) 0.0133(3) Uani 1 1 d . . . . .
N6 N 0.11733(18) 0.77831(11) 0.65192(8) 0.0152(3) Uani 1 1 d . . . . .
N7 N 0.45737(19) 0.46848(12) 0.73620(9) 0.0205(3) Uani 1 1 d . . . . .
O1 O -0.03593(15) 0.76236(9) 0.42035(7) 0.0162(2) Uani 1 1 d . . . . .
O2 O 0.13177(15) 0.91204(9) 0.57007(7) 0.0188(3) Uani 1 1 d . . . . .
O3 O 0.53451(19) 0.54853(11) 0.73123(9) 0.0319(3) Uani 1 1 d . . . . .
O4 O 0.52617(18) 0.38533(11) 0.73523(9) 0.0287(3) Uani 1 1 d . . . . .
O5 O 0.31131(16) 0.47309(11) 0.74285(8) 0.0241(3) Uani 1 1 d . . . . .
Cu1 Cu 0.19073(2) 0.77101(2) 0.48310(2) 0.01314(6) Uani 1 1 d . . . . .
H6N H 0.108(3) 0.7535(18) 0.6984(16) 0.031(6) Uiso 1 1 d . . . . .

loop_
_atom_site_aniso_label
_atom_site_aniso_U_11
_atom_site_aniso_U_22
_atom_site_aniso_U_33
_atom_site_aniso_U_23
_atom_site_aniso_U_13
_atom_site_aniso_U_12
C1 0.0167(8) 0.0144(8) 0.0119(7) 0.0003(6) 0.0047(6) 0.0016(6)
C2 0.0165(8) 0.0190(8) 0.0173(8) 0.0033(6) 0.0053(6) -0.0004(7)
C3 0.0153(8) 0.0165(8) 0.0230(8) 0.0012(7) 0.0023(7) -0.0011(7)
C4 0.0178(8) 0.0206(9) 0.0160(8) -0.0013(6) 0.0004(6) 0.0003(7)
C5 0.0208(9) 0.0193(8) 0.0118(7) 0.0013(6) 0.0035(6) 0.0008(7)
C6 0.0179(8) 0.0192(8) 0.0120(7) 0.0029(6) 0.0045(6) -0.0010(7)
C7 0.0178(8) 0.0095(7) 0.0146(7) -0.0009(6) 0.0019(6) 0.0005(6)
C8 0.0176(8) 0.0198(8) 0.0183(8) -0.0008(7) 0.0001(6) -0.0015(7)
C9 0.0179(8) 0.0156(8) 0.0121(7) 0.0003(6) 0.0036(6) -0.0006(6)
C10 0.0260(9) 0.0163(8) 0.0159(8) 0.0020(6) 0.0059(7) 0.0000(7)
C11 0.0305(10) 0.0138(8) 0.0227(9) -0.0003(7) 0.0079(7) 0.0001(7)
C12 0.0292(10) 0.0199(9) 0.0194(8) -0.0037(7) 0.0090(7) 0.0014(7)
C13 0.0249(9) 0.0208(9) 0.0149(7) 0.0006(7) 0.0085(7) -0.0008(7)
C14 0.0213(8) 0.0160(8) 0.0118(7) 0.0020(6) 0.0053(6) 0.0004(7)
C15 0.0122(7) 0.0155(8) 0.0164(7) 0.0008(6) 0.0025(6) -0.0006(6)
C16 0.0212(9) 0.0162(8) 0.0221(8) -0.0035(7) 0.0056(7) 0.0003(7)
N1 0.0146(7) 0.0149(7) 0.0119(6) 0.0013(5) 0.0034(5) -0.0007(5)
N2 0.0160(7) 0.0141(6) 0.0094(6) 0.0008(5) 0.0014(5) 0.0003(5)
N3 0.0162(7) 0.0165(7) 0.0109(6) -0.0003(5) 0.0008(5) -0.0011(5)
N4 0.0186(7) 0.0175(7) 0.0127(6) 0.0016(5) 0.0043(5) -0.0007(6)
N5 0.0149(7) 0.0157(7) 0.0098(6) -0.0006(5) 0.0032(5) -0.0004(5)
N6 0.0218(7) 0.0147(7) 0.0104(6) -0.0001(5) 0.0061(5) 0.0009(6)
N7 0.0252(8) 0.0248(8) 0.0118(6) -0.0008(6) 0.0045(6) -0.0044(6)
O1 0.0154(6) 0.0198(6) 0.0136(5) 0.0015(5) 0.0034(4) -0.0023(5)
O2 0.0220(6) 0.0172(6) 0.0179(6) 0.0048(5) 0.0058(5) -0.0001(5)
O3 0.0416(9) 0.0261(8) 0.0330(8) -0.0089(6) 0.0206(7) -0.0154(7)
O4 0.0295(8) 0.0266(8) 0.0315(7) 0.0038(6) 0.0095(6) 0.0026(6)
O5 0.0221(7) 0.0281(7) 0.0221(6) 0.0004(5) 0.0040(5) -0.0022(6)
Cu1 0.01461(10) 0.01578(11) 0.00944(9) 0.00224(7) 0.00332(7) -0.00157(8)

loop_
_atom_type_symbol
_atom_type_description
_atom_type_scat_dispersion_real
_atom_type_scat_dispersion_imag
_atom_type_scat_source
C C 0.0033 0.0016 'International Tables Vol C Tables 4.2.6.8 and 6.1.1.4'
H H 0.0000 0.0000 'International Tables Vol C Tables 4.2.6.8 and 6.1.1.4'
N N 0.0061 0.0033 'International Tables Vol C Tables 4.2.6.8 and 6.1.1.4'
O O 0.0106 0.0060 'International Tables Vol C Tables 4.2.6.8 and 6.1.1.4'
Cu Cu 0.3201 1.2651 'International Tables Vol C Tables 4.2.6.8 and 6.1.1.4'

loop_
_geom_angle_atom_site_label_1
_geom_angle_atom_site_label_2
_geom_angle_atom_site_label_3
_geom_angle
_geom_angle_site_symmetry_1
_geom_angle_site_symmetry_3
_geom_angle_publ_flag
N1 C1 C2 122.10(15) . . ?
N1 C1 C6 114.87(15) . . ?
C2 C1 C6 122.97(15) . . ?
C1 C2 C3 118.99(16) . . ?
C1 C2 H2 120.5 . . ?
C3 C2 H2 120.5 . . ?
C4 C3 C2 118.83(16) . . ?
C4 C3 H3 120.6 . . ?
C2 C3 H3 120.6 . . ?
C3 C4 C5 119.28(16) . . ?
C3 C4 H4 120.4 . . ?
C5 C4 H4 120.4 . . ?
N1 C5 C4 122.19(16) . . ?
N1 C5 H5 118.9 . . ?
C4 C5 H5 118.9 . . ?
N2 C6 C1 114.35(14) . . ?
N2 C6 H6 122.8 . . ?
C1 C6 H6 122.8 . . ?
O1 C7 N3 124.44(15) . . ?
O1 C7 C8 119.41(15) . . ?
N3 C7 C8 116.14(14) . . ?
C7 C8 H8A 109.5 . . ?
C7 C8 H8B 109.5 . . ?
H8A C8 H8B 109.5 . . ?
C7 C8 H8C 109.5 . . ?
H8A C8 H8C 109.5 . . ?
H8B C8 H8C 109.5 . . ?
N4 C9 C10 123.04(16) . . ?
N4 C9 C14 115.65(15) . . ?
C10 C9 C14 121.31(15) . . ?
C9 C10 C11 118.55(16) . . ?
C9 C10 H10 120.7 . . ?
C11 C10 H10 120.7 . . ?
C12 C11 C10 118.89(17) . . ?
C12 C11 H11 120.6 . . ?
C10 C11 H11 120.6 . . ?
C11 C12 C13 118.90(17) . . ?
C11 C12 H12 120.6 . . ?
C13 C12 H12 120.6 . . ?
N4 C13 C12 122.95(16) . . ?
N4 C13 H13 118.5 . . ?
C12 C13 H13 118.5 . . ?
N5 C14 C9 118.42(15) . . ?
N5 C14 H14 120.8 . . ?
C9 C14 H14 120.8 . . ?
O2 C15 N6 121.36(16) . . ?
O2 C15 C16 123.35(16) . . ?
N6 C15 C16 115.29(14) . . ?
C15 C16 H16A 109.5 . . ?
C15 C16 H16B 109.5 . . ?
H16A C16 H16B 109.5 . . ?
C15 C16 H16C 109.5 . . ?
H16A C16 H16C 109.5 . . ?
H16B C16 H16C 109.5 . . ?
C5 N1 C1 118.60(15) . . ?
C5 N1 Cu1 129.71(12) . . ?
C1 N1 Cu1 111.36(11) . . ?
C6 N2 N3 123.21(14) . . ?
C6 N2 Cu1 118.88(11) . . ?
N3 N2 Cu1 117.87(11) . . ?
C7 N3 N2 107.77(13) . . ?
C13 N4 C9 117.63(15) . . ?
C13 N4 Cu1 132.42(12) . . ?
C9 N4 Cu1 109.60(11) . . ?
C14 N5 N6 118.40(14) . . ?
C14 N5 Cu1 120.35(11) . . ?
N6 N5 Cu1 121.24(11) . . ?
C15 N6 N5 117.30(14) . . ?
C15 N6 H6N 123.2(16) . . ?
N5 N6 H6N 119.3(16) . . ?
O4 N7 O5 120.52(16) . . ?
O4 N7 O3 120.14(16) . . ?
O5 N7 O3 119.34(17) . . ?
C7 O1 Cu1 110.52(11) . . ?
N2 Cu1 O1 78.52(5) . . ?
N2 Cu1 N5 174.33(6) . . ?
O1 Cu1 N5 99.35(5) . . ?
N2 Cu1 N1 80.18(6) . . ?
O1 Cu1 N1 156.69(5) . . ?
N5 Cu1 N1 102.70(6) . . ?
N2 Cu1 N4 99.66(5) . . ?
O1 Cu1 N4 96.04(5) . . ?
N5 Cu1 N4 75.24(5) . . ?
N1 Cu1 N4 96.78(5) . . ?

loop_
_geom_bond_atom_site_label_1
_geom_bond_atom_site_label_2
_geom_bond_distance
_geom_bond_site_symmetry_2
_geom_bond_publ_flag
C1 N1 1.364(2) . ?
C1 C2 1.381(2) . ?
C1 C6 1.461(2) . ?
C2 C3 1.389(2) . ?
C2 H2 0.9500 . ?
C3 C4 1.382(2) . ?
C3 H3 0.9500 . ?
C4 C5 1.395(3) . ?
C4 H4 0.9500 . ?
C5 N1 1.330(2) . ?
C5 H5 0.9500 . ?
C6 N2 1.279(2) . ?
C6 H6 0.9500 . ?
C7 O1 1.2821(19) . ?
C7 N3 1.336(2) . ?
C7 C8 1.493(2) . ?
C8 H8A 0.9800 . ?
C8 H8B 0.9800 . ?
C8 H8C 0.9800 . ?
C9 N4 1.354(2) . ?
C9 C10 1.385(2) . ?
C9 C14 1.465(2) . ?
C10 C11 1.390(2) . ?
C10 H10 0.9500 . ?
C11 C12 1.382(3) . ?
C11 H11 0.9500 . ?
C12 C13 1.394(3) . ?
C12 H12 0.9500 . ?
C13 N4 1.333(2) . ?
C13 H13 0.9500 . ?
C14 N5 1.280(2) . ?
C14 H14 0.9500 . ?
C15 O2 1.223(2) . ?
C15 N6 1.365(2) . ?
C15 C16 1.498(2) . ?
C16 H16A 0.9800 . ?
C16 H16B 0.9800 . ?
C16 H16C 0.9800 . ?
N1 Cu1 2.0475(14) . ?
N2 N3 1.3771(19) . ?
N2 Cu1 1.9351(13) . ?
N4 Cu1 2.3109(15) . ?
N5 N6 1.3711(19) . ?
N5 Cu1 2.0383(13) . ?
N6 H6N 0.86(3) . ?
N7 O4 1.249(2) . ?
N7 O5 1.255(2) . ?
N7 O3 1.257(2) . ?
O1 Cu1 2.0076(12) . ?

loop_
_geom_hbond_atom_site_label_D
_geom_hbond_atom_site_label_H
_geom_hbond_atom_site_label_A
_geom_hbond_distance_DH
_geom_hbond_distance_HA
_geom_hbond_distance_DA
_geom_hbond_angle_DHA
_geom_hbond_site_symmetry_A
N6 H6N N3 0.86(3) 2.05(3) 2.9041(19) 177(2) 4_576

loop_
_geom_torsion_atom_site_label_1
_geom_torsion_atom_site_label_2
_geom_torsion_atom_site_label_3
_geom_torsion_atom_site_label_4
_geom_torsion
_geom_torsion_site_symmetry_1
_geom_torsion_site_symmetry_2
_geom_torsion_site_symmetry_3
_geom_torsion_site_symmetry_4
_geom_torsion_publ_flag
N1 C1 C2 C3 0.7(3) . . . . ?
C6 C1 C2 C3 177.77(16) . . . . ?
C1 C2 C3 C4 0.3(3) . . . . ?
C2 C3 C4 C5 -1.0(3) . . . . ?
C3 C4 C5 N1 0.8(3) . . . . ?
N1 C1 C6 N2 6.7(2) . . . . ?
C2 C1 C6 N2 -170.55(16) . . . . ?
N4 C9 C10 C11 1.0(3) . . . . ?
C14 C9 C10 C11 -178.60(17) . . . . ?
C9 C10 C11 C12 0.9(3) . . . . ?
C10 C11 C12 C13 -1.7(3) . . . . ?
C11 C12 C13 N4 0.7(3) . . . . ?
N4 C9 C14 N5 4.4(2) . . . . ?
C10 C9 C14 N5 -175.95(17) . . . . ?
C4 C5 N1 C1 0.2(3) . . . . ?
C4 C5 N1 Cu1 -172.50(13) . . . . ?
C2 C1 N1 C5 -1.0(3) . . . . ?
C6 C1 N1 C5 -178.26(15) . . . . ?
C2 C1 N1 Cu1 173.01(13) . . . . ?
C6 C1 N1 Cu1 -4.27(18) . . . . ?
C1 C6 N2 N3 176.29(14) . . . . ?
C1 C6 N2 Cu1 -6.0(2) . . . . ?
O1 C7 N3 N2 -3.0(2) . . . . ?
C8 C7 N3 N2 175.97(14) . . . . ?
C6 N2 N3 C7 -173.26(16) . . . . ?
Cu1 N2 N3 C7 8.97(17) . . . . ?
C12 C13 N4 C9 1.2(3) . . . . ?
C12 C13 N4 Cu1 -171.21(14) . . . . ?
C10 C9 N4 C13 -2.0(3) . . . . ?
C14 C9 N4 C13 177.59(16) . . . . ?
C10 C9 N4 Cu1 171.99(14) . . . . ?
C14 C9 N4 Cu1 -8.38(18) . . . . ?
C9 C14 N5 N6 -177.93(15) . . . . ?
C9 C14 N5 Cu1 3.2(2) . . . . ?
O2 C15 N6 N5 3.0(2) . . . . ?
C16 C15 N6 N5 -177.19(14) . . . . ?
C14 N5 N6 C15 179.07(16) . . . . ?
Cu1 N5 N6 C15 -2.0(2) . . . . ?
N3 C7 O1 Cu1 -3.8(2) . . . . ?
C8 C7 O1 Cu1 177.25(12) . . . . ?
